data_1546324
loop_
_publ_author_name
'Kokunov, Yu. V.'
'Gorbunova, Yu. E.'
'Afanasjev, V. M.'
'Petrov, V. N.'
'Dadidovich, R. L.'
'Buslaev, Yu. A.'

_publ_section_title
;
 Synthesis, 19F, 125Te NMR spectra and crystal structure of NBu4TeF5 and
 NH4TeF5 (NH4F)0.25 ('(NH4)2TeF6')
;
_journal_name_full 'Journal of Fluorine Chemistry'
_journal_page_first 285
_journal_page_last 298
_journal_paper_doi 10.1016/S0022-1139(00)84994-5
_journal_volume 50
_journal_year 1990
_chemical_formula_sum 'C16 H36 F5 N Te'
_chemical_formula_weight 465.054
_space_group_IT_number 4
_symmetry_cell_setting monoclinic
_symmetry_Int_Tables_number 4
_symmetry_space_group_name_Hall 'P 2yb'
_symmetry_space_group_name_H-M 'P 1 21 1'
_cell_angle_alpha 90.
_cell_angle_beta 96.73(1)
_cell_angle_gamma 90.
_cell_formula_units_Z 4
_cell_length_a 12.556(2)
_cell_length_b 13.032(1)
_cell_length_c 12.635(2)
_cell_volume 2053.2(5)
_diffrn_ambient_temperature 293
_diffrn_radiation_probe x-ray
_diffrn_radiation_type MoK\a
_diffrn_radiation_wavelength 0.71069
_refine_ls_number_reflns 4108
_refine_ls_R_factor_gt 0.043
_cod_data_source_file J-Fluor-Chem-1990-50-285-298-1.cif
_cod_data_source_block NBu4TeF5
_cod_original_sg_symbol_H-M 'P 21'
_cod_original_formula_sum 'H36 C16 F5 N Te'
_cod_database_code 1546324

loop_
_symmetry_equiv_pos_site_id
_symmetry_equiv_pos_as_xyz
1 x,y,z
2 -x,1/2+y,-z

loop_
_atom_site_label
_atom_site_type_symbol
_atom_site_thermal_displace_type
_atom_site_fract_x
_atom_site_fract_y
_atom_site_fract_z
_atom_site_occupancy
_atom_site_U_iso_or_equiv
_atom_site_calc_flag
_atom_site_refinement_flags
_atom_site_disorder_assembly
_atom_site_disorder_group
N1 N Uiso 0.4892(6) -0.1711(6) 0.2403(6) 1.000 0.0190 . . . .
C1 C Uiso 0.5346(8) -0.0724(9) 0.2008(7) 1.000 0.0250 . . . .
C2 C Uiso 0.4609(9) 0.0159(9) 0.2040(10) 1.000 0.0280 . . . .
C3 C Uiso 0.5200(10) 0.1196(9) 0.1812(8) 1.000 0.0360 . . . .
C4 C Uiso 0.4490(10) 0.2106(8) 0.1760(10) 1.000 0.0460 . . . .
C5 C Uiso 0.5718(7) -0.2538(7) 0.2203(5) 1.000 0.0220 . . . .
C6 C Uiso 0.5490(10) -0.3650(10) 0.2440(10) 1.000 0.0370 . . . .
C7 C Uiso 0.6390(9) -0.4318(8) 0.2212(8) 1.000 0.0290 . . . .
C8 C Uiso 0.6591(9) -0.4390(10) 0.1080(10) 1.000 0.0460 . . . .
C9 C Uiso 0.3794(9) -0.1990(10) 0.1786(8) 1.000 0.0250 . . . .
C10 C Uiso 0.3784(8) -0.2110(8) 0.0561(7) 1.000 0.0310 . . . .
C11 C Uiso 0.2597(9) -0.2100(10) 0.0080(10) 1.000 0.0520 . . . .
C12 C Uiso 0.2470(10) -0.2210(10) -0.1110(10) 1.000 0.0560 . . . .
C13 C Uiso 0.4733(7) -0.1670(7) 0.3538(7) 1.000 0.0190 . . . .
C14 C Uiso 0.5590(10) -0.1275(9) 0.4317(9) 1.000 0.0280 . . . .
C15 C Uiso 0.5330(10) -0.1250(10) 0.5450(8) 1.000 0.0310 . . . .
C16 C Uiso 0.6150(10) -0.0810(10) 0.6267(8) 1.000 0.0550 . . . .
N2 N Uiso 0.9905(7) 0.2128(7) 0.7349(7) 1.000 0.0250 . . . .
C17 C Uiso 1.0318(8) 0.1100(10) 0.7003(8) 1.000 0.0280 . . . .
C18 C Uiso 0.9570(10) 0.0140(10) 0.7050(10) 1.000 0.0330 . . . .
C19 C Uiso 1.0188(9) -0.0757(9) 0.6820(9) 1.000 0.0380 . . . .
C20 C Uiso 0.9530(10) -0.1750(10) 0.6800(10) 1.000 0.0580 . . . .
C21 C Uiso 0.8840(9) 0.2356(9) 0.6742(9) 1.000 0.0230 . . . .
C22 C Uiso 0.8808(9) 0.2440(10) 0.5553(8) 1.000 0.0290 . . . .
C23 C Uiso 0.7654(8) 0.2469(7) 0.5051(7) 1.000 0.0200 . . . .
C24 C Uiso 0.7523(9) 0.2610(9) 0.3854(6) 1.000 0.0350 . . . .
C25 C Uiso 0.9687(9) 0.2035(9) 0.8557(8) 1.000 0.0330 . . . .
C26 C Uiso 1.0639(9) 0.1540(10) 0.9296(8) 1.000 0.0330 . . . .
C27 C Uiso 1.0310(10) 0.1680(10) 1.0428(9) 1.000 0.0430 . . . .
C28 C Uiso 1.1150(10) 0.110(2) 1.1220(10) 1.000 0.0520 . . . .
C29 C Uiso 1.0761(9) 0.2905(8) 0.7215(8) 1.000 0.0320 . . . .
C30 C Uiso 1.0435(8) 0.4002(8) 0.7408(9) 1.000 0.0270 . . . .
C31 C Uiso 1.1320(10) 0.4770(10) 0.7150(10) 1.000 0.0420 . . . .
C32 C Uiso 1.1520(10) 0.4701(9) 0.5992(8) 1.000 0.0460 . . . .
Te1 Te Uiso 0.23780(10) 0.10050(10) 0.43110(10) 1.000 0.0224 . . . .
F1 F Uiso 0.2442(6) 0.0070(6) 0.5441(6) 1.000 0.0370 . . . .
F2 F Uiso 0.0869(5) 0.0809(5) 0.4375(5) 1.000 0.0410 . . . .
F3 F Uiso 0.2388(7) 0.1989(7) 0.5470(6) 1.000 0.0490 . . . .
F4 F Uiso 0.3929(5) 0.0991(8) 0.4586(5) 1.000 0.0530 . . . .
F5 F Uiso 0.2435(5) -0.0260(5) 0.3462(4) 1.000 0.0330 . . . .
Te2 Te Uiso 0.26080(10) 0.43380(10) 0.06780(10) 1.000 0.0253 . . . .
F6 F Uiso 0.2430(7) 0.5299(7) -0.0367(7) 1.000 0.0520 . . . .
F7 F Uiso 0.4117(6) 0.4613(7) 0.0569(6) 1.000 0.0630 . . . .
F8 F Uiso 0.2656(7) 0.3423(6) -0.0535(5) 1.000 0.0360 . . . .
F9 F Uiso 0.1048(6) 0.4419(8) 0.0372(6) 1.000 0.0530 . . . .
F10 F Uiso 0.2598(6) 0.5578(6) 0.1533(6) 1.000 0.0450 . . . .

loop_
_geom_angle_atom_site_label_1
_geom_angle_atom_site_label_2
_geom_angle_atom_site_label_3
_geom_angle
_geom_angle_site_symmetry_1
_geom_angle_site_symmetry_2
_geom_angle_site_symmetry_3
_geom_angle_publ_flag
F1 Te1 F4 84.5(3) . . . yes
F1 Te1 F5 82.5(3) . . . yes
F2 Te1 F3 88.6(3) . . . yes
F2 Te1 F4 165.0(3) . . . yes
F2 Te1 F5 90.6(3) . . . yes
F1 Te1 F2 80.6(3) . . . yes
F1 Te1 F3 81.9(3) . . . yes
F4 Te1 F5 89.4(3) . . . yes
F3 Te1 F4 87.3(4) . . . yes
F3 Te1 F5 164.3(3) . . . yes
F6 Te2 F8 82.1(4) . . . yes
F7 Te2 F8 86.4(4) . . . yes
F6 Te2 F9 77.5(4) . . . yes
F6 Te2 F10 79.8(4) . . . yes
F6 Te2 F7 81.9(4) . . . yes
F8 Te2 F9 90.0(4) . . . yes
F8 Te2 F10 161.5(3) . . . yes
F9 Te2 F10 89.6(4) . . . yes
F7 Te2 F10 87.5(3) . . . yes
F7 Te2 F9 159.4(4) . . . yes
C5 N1 C13 110.9(6) . . . yes
C5 N1 C9 109.4(7) . . . yes
C1 N1 C5 104.7(7) . . . yes
C1 N1 C9 112.4(7) . . . yes
C1 N1 C13 112.9(7) . . . yes
C9 N1 C13 106.6(7) . . . yes
C25 N2 C29 111.5(8) . . . yes
C17 N2 C21 110.1(8) . . . yes
C17 N2 C25 108.2(8) . . . yes
C21 N2 C25 105.3(8) . . . yes
C21 N2 C29 114.7(8) . . . yes
C17 N2 C29 106.8(8) . . . yes
N1 C1 C2 113.0(8) . . . yes
C1 C2 C3 110.5(9) . . . no
C2 C3 C4 113.5(10) . . . no
N1 C5 C6 119.5(8) . . . yes
C5 C6 C7 111.0(10) . . . no
C6 C7 C8 116.4(10) . . . no
N1 C9 C10 115.4(8) . . . yes
C9 C10 C11 106.6(9) . . . no
C10 C11 C12 112.2(9) . . . no
N1 C13 C14 119.7(8) . . . yes
C13 C14 C15 115.0(10) . . . no
C14 C15 C16 117.4(10) . . . no
N2 C17 C18 117.8(9) . . . yes
C17 C18 C19 107.3(10) . . . no
C18 C19 C20 112.5(10) . . . no
N2 C21 C22 116.5(9) . . . yes
C21 C22 C23 109.5(9) . . . no
C22 C23 C24 114.1(8) . . . no
N2 C25 C26 113.5(9) . . . yes
C25 C26 C27 103.6(9) . . . no
C26 C27 C28 107.6(10) . . . no
N2 C29 C30 114.1(9) . . . yes
C29 C30 C31 111.1(9) . . . no
C30 C31 C32 111.5(10) . . . no

loop_
_geom_bond_atom_site_label_1
_geom_bond_atom_site_label_2
_geom_bond_distance
_geom_bond_site_symmetry_1
_geom_bond_site_symmetry_2
_geom_bond_publ_flag
Te1 F3 1.945(8) . . yes
Te1 F1 1.872(8) . . yes
Te1 F2 1.923(6) . . yes
Te1 F4 1.938(6) . . yes
Te1 F5 1.973(6) . . yes
Te2 F7 1.949(8) . . yes
Te2 F6 1.815(9) . . yes
Te2 F10 1.945(8) . . yes
Te2 F8 1.948(7) . . yes
Te2 F9 1.954(8) . . yes
N1 C1 1.515(14) . . yes
N1 C9 1.546(13) . . yes
N1 C13 1.472(12) . . yes
N1 C5 1.537(12) . . yes
N2 C29 1.501(14) . . yes
N2 C21 1.491(14) . . yes
N2 C17 1.519(15) . . yes
N2 C25 1.587(13) . . yes
C1 C2 1.480(16) . . no
C2 C3 1.584(17) . . no
C3 C4 1.480(16) . . no
C5 C6 1.514(16) . . no
C6 C7 1.481(17) . . no
C7 C8 1.484(16) . . no
C9 C10 1.554(13) . . no
C10 C11 1.542(15) . . no
C11 C12 1.500(18) . . no
C13 C14 1.464(15) . . no
C14 C15 1.506(15) . . no
C15 C16 1.485(16) . . no
C17 C18 1.570(18) . . no
C18 C19 1.451(17) . . no
C19 C20 1.534(17) . . no
C21 C22 1.502(15) . . no
C22 C23 1.513(15) . . no
C23 C24 1.513(12) . . no
C25 C26 1.567(16) . . no
C26 C27 1.545(15) . . no
C27 C28 1.56(2) . . no
C29 C30 1.515(15) . . no
C30 C31 1.558(16) . . no
C31 C32 1.516(16) . . no

loop_
_geom_torsion_atom_site_label_1
_geom_torsion_atom_site_label_2
_geom_torsion_atom_site_label_3
_geom_torsion_atom_site_label_4
_geom_torsion
_geom_torsion_site_symmetry_1
_geom_torsion_site_symmetry_2
_geom_torsion_site_symmetry_3
_geom_torsion_site_symmetry_4
_geom_torsion_publ_flag
C5 N1 C1 C2 174.6(8) . . . . no
C9 N1 C1 C2 56.0(11) . . . . no
C13 N1 C1 C2 -64.6(10) . . . . no
C1 N1 C5 C6 -176.1(8) . . . . no
C9 N1 C5 C6 -55.4(10) . . . . no
C13 N1 C5 C6 61.8(10) . . . . no
C1 N1 C9 C10 57.7(12) . . . . no
C5 N1 C9 C10 -58.2(11) . . . . no
C13 N1 C9 C10 -178.1(9) . . . . no
C1 N1 C13 C14 -47.1(11) . . . . no
C5 N1 C13 C14 70.1(11) . . . . no
C9 N1 C13 C14 -171.0(9) . . . . no
C21 N2 C25 C26 166.1(9) . . . . no
C29 N2 C25 C26 -68.9(11) . . . . no
C17 N2 C29 C30 173.6(8) . . . . no
C21 N2 C29 C30 51.3(12) . . . . no
C25 N2 C29 C30 -68.4(11) . . . . no
C25 N2 C21 C22 -177.5(10) . . . . no
C29 N2 C21 C22 59.5(13) . . . . no
C17 N2 C25 C26 48.4(11) . . . . no
C21 N2 C17 C18 -54.2(12) . . . . no
C25 N2 C17 C18 60.5(11) . . . . no
C29 N2 C17 C18 -179.4(9) . . . . no
C17 N2 C21 C22 -61.1(12) . . . . no
N1 C1 C2 C3 170.2(8) . . . . no
C1 C2 C3 C4 176.1(9) . . . . no
N1 C5 C6 C7 -179.0(8) . . . . no
C5 C6 C7 C8 -65.5(13) . . . . no
N1 C9 C10 C11 -165.4(9) . . . . no
C9 C10 C11 C12 180.0(10) . . . . no
N1 C13 C14 C15 178.9(9) . . . . no
C13 C14 C15 C16 -177.1(10) . . . . no
N2 C17 C18 C19 -172.7(9) . . . . no
C17 C18 C19 C20 -177.9(9) . . . . no
N2 C21 C22 C23 169.3(9) . . . . no
C21 C22 C23 C24 176.9(9) . . . . no
N2 C25 C26 C27 172.0(9) . . . . no
C25 C26 C27 C28 173.8(12) . . . . no
N2 C29 C30 C31 -174.6(9) . . . . no
C29 C30 C31 C32 60.9(12) . . . . no
